data_7061675
loop_
_publ_author_name
'Ishizaka, Yusuke'
'Matsumoto, Kazuhiro'
'Sato, Kazuhiko'
'Choi, Jun-Chul'

_publ_section_title
;
 Multinuclear rhodium complexes supported by tetra-tert-butoxy disiloxide
 ligand: synthesis, structure, and reactivity
;
_journal_issue 33
_journal_name_full 'New Journal of Chemistry'
_journal_page_first 16040
_journal_page_last 16046
_journal_paper_doi 10.1039/D2NJ03095K
_journal_volume 46
_journal_year 2022
_chemical_formula_moiety 'C20 H36 O11 Rh2 Si2'
_chemical_formula_sum 'C20 H36 O11 Rh2 Si2'
_chemical_formula_weight 714.49
_space_group_crystal_system triclinic
_space_group_IT_number 2
_space_group_name_Hall '-P 1'
_space_group_name_H-M_alt 'P -1'
_atom_sites_solution_hydrogens geom
_atom_sites_solution_primary dual
_audit_creation_date 2022-05-04
_audit_creation_method
;
Olex2 1.3
(compiled 2020.11.12 svn.r5f609507 for OlexSys, GUI svn.r6408)
;
_audit_update_record
;
2022-05-24 deposited with the CCDC.	2022-07-25 downloaded from the CCDC.
;
_cell_angle_alpha 112.248(2)
_cell_angle_beta 99.310(2)
_cell_angle_gamma 99.762(2)
_cell_formula_units_Z 2
_cell_length_a 9.3394(2)
_cell_length_b 11.5662(2)
_cell_length_c 14.9335(3)
_cell_measurement_reflns_used 15798
_cell_measurement_temperature 293(2)
_cell_measurement_theta_max 30.3300
_cell_measurement_theta_min 2.8330
_cell_volume 1425.56(6)
_computing_cell_refinement 'CrysAlisPro 1.171.40.84a (Rigaku OD, 2020)'
_computing_data_collection 'CrysAlisPro 1.171.40.84a (Rigaku OD, 2020)'
_computing_data_reduction 'CrysAlisPro 1.171.40.84a (Rigaku OD, 2020)'
_computing_molecular_graphics 'Olex2 1.3 (Dolomanov et al., 2009)'
_computing_publication_material 'Olex2 1.3 (Dolomanov et al., 2009)'
_computing_structure_refinement 'SHELXL 2016/3 (Sheldrick, 2015)'
_computing_structure_solution 'SHELXT 2014/5 (Sheldrick, 2014)'
_diffrn_ambient_temperature 293(2)
_diffrn_detector 'Hybrid Pixel Array Detector'
_diffrn_detector_area_resol_mean 5.8140
_diffrn_measured_fraction_theta_full 0.999
_diffrn_measured_fraction_theta_max 0.881
_diffrn_measurement_details
;
List of Runs (angles in degrees, time in seconds):

  # Type    Start    End  Width  t~exp~   \w     \q     \k     \f   Frames
#--------------------------------------------------------------------------
  1  \w     62.00  93.00   0.50   17.58    --    5.00  31.00 -64.35   62
  2  \w    -84.00  -2.00   0.50   17.58    --    5.00  31.00 -64.35  164
  3  \w    -87.00 -59.00   0.50   17.58    --   -8.00  28.00 120.00   56
  4  \w    -97.00 -69.00   0.50   17.58    --   -8.00  55.00-150.00   56
  5  \w    -35.00  81.00   0.50   17.58    --   -8.00  55.00-150.00  232
  6  \w    -35.00  70.00   0.50   17.58    --   -8.00  46.00  60.00  210
  7  \w    -12.00  28.00   0.50   17.58    --   -8.00  18.00-150.00   80
  8  \w    -87.00 -28.00   0.50   17.58    --   -8.00  18.00-150.00  118
  9  \w     38.00  78.00   0.50   17.58    --   -8.00  18.00-150.00   80
 10  \w    -34.00  50.00   0.50   17.58    --   -8.00  28.00 120.00  168
;
_diffrn_measurement_device 'four-circle diffractometer'
_diffrn_measurement_device_type 'XtaLAB AFC10 (RCD3): quarter-chi single'
_diffrn_measurement_method '\w scans'
_diffrn_orient_matrix_type 'CrysAlisPro convention (1999,Acta A55,543-557)'
_diffrn_orient_matrix_UB_11 -0.0690610000
_diffrn_orient_matrix_UB_12 -0.0361397000
_diffrn_orient_matrix_UB_13 0.0004785000
_diffrn_orient_matrix_UB_21 0.0035273000
_diffrn_orient_matrix_UB_22 0.0480466000
_diffrn_orient_matrix_UB_23 0.0476552000
_diffrn_orient_matrix_UB_31 -0.0393091000
_diffrn_orient_matrix_UB_32 0.0327867000
_diffrn_orient_matrix_UB_33 -0.0231178000
_diffrn_radiation_monochromator mirror
_diffrn_radiation_probe x-ray
_diffrn_radiation_type 'Mo K\a'
_diffrn_radiation_wavelength 0.71073
_diffrn_reflns_av_R_equivalents 0.0296
_diffrn_reflns_av_unetI/netI 0.0302
_diffrn_reflns_Laue_measured_fraction_full 0.999
_diffrn_reflns_Laue_measured_fraction_max 0.881
_diffrn_reflns_limit_h_max 13
_diffrn_reflns_limit_h_min -11
_diffrn_reflns_limit_k_max 15
_diffrn_reflns_limit_k_min -16
_diffrn_reflns_limit_l_max 20
_diffrn_reflns_limit_l_min -20
_diffrn_reflns_number 27825
_diffrn_reflns_point_group_measured_fraction_full 0.999
_diffrn_reflns_point_group_measured_fraction_max 0.881
_diffrn_reflns_theta_full 25.242
_diffrn_reflns_theta_max 30.164
_diffrn_reflns_theta_min 2.284
_diffrn_source 'Rotating-anode X-ray tube (dual wavelength)'
_diffrn_source_type 'Rigaku (Mo) X-ray DW Source'
_exptl_absorpt_coefficient_mu 1.292
_exptl_absorpt_correction_T_max 1.00000
_exptl_absorpt_correction_T_min 0.77276
_exptl_absorpt_correction_type multi-scan
_exptl_absorpt_process_details
;
CrysAlisPro 1.171.40.84a (Rigaku Oxford Diffraction, 2020)
Empirical absorption correction using spherical harmonics,
implemented in SCALE3 ABSPACK scaling algorithm.
;
_exptl_crystal_density_diffrn 1.665
_exptl_crystal_description plate
_exptl_crystal_F_000 724
_exptl_crystal_size_max 0.09
_exptl_crystal_size_mid 0.04
_exptl_crystal_size_min 0.02
_refine_diff_density_max 1.290
_refine_diff_density_min -0.492
_refine_diff_density_rms 0.102
_refine_ls_extinction_method none
_refine_ls_goodness_of_fit_ref 0.768
_refine_ls_hydrogen_treatment constr
_refine_ls_matrix_type full
_refine_ls_number_parameters 328
_refine_ls_number_reflns 7440
_refine_ls_number_restraints 0
_refine_ls_restrained_S_all 0.768
_refine_ls_R_factor_all 0.0369
_refine_ls_R_factor_gt 0.0281
_refine_ls_shift/su_max 0.002
_refine_ls_shift/su_mean 0.000
_refine_ls_structure_factor_coef Fsqd
_refine_ls_weighting_details 'w=1/[\s^2^(Fo^2^)+(0.1000P)^2^] where P=(Fo^2^+2Fc^2^)/3'
_refine_ls_weighting_scheme calc
_refine_ls_wR_factor_gt 0.0888
_refine_ls_wR_factor_ref 0.0962
_reflns_Friedel_coverage 0.000
_reflns_number_gt 6392
_reflns_number_total 7440
_reflns_threshold_expression 'I > 2\s(I)'
_cod_data_source_file d2nj03095k2.cif
_cod_data_source_block ishi33p
_cod_depositor_comments 'Adding full bibliography for 7061675--7061677.cif.'
_cod_original_cell_volume 1425.56(5)
_cod_database_code 7061675
_shelx_shelxl_version_number 2016/3
_chemical_oxdiff_formula C20H36O11Si2Rh
_shelx_space_group_comment
;
The symmetry employed for this shelxl refinement is uniquely defined
by the following loop, which should always be used as a source of
symmetry information in preference to the above space-group names.
They are only intended as comments.
;
_shelx_estimated_absorpt_t_max 0.975
_shelx_estimated_absorpt_t_min 0.893
_reflns_odcompleteness_completeness 99.94
_reflns_odcompleteness_iscentric 1
_reflns_odcompleteness_theta 27.50
_olex2_refinement_description
;
1. Fixed Uiso
 At 1.5 times of:
  All C(H,H,H) groups
2.a Idealised Me refined as rotating group:
 C00G(H00A,H00B,H00C), C00J(H00D,H00E,H00F), C00L(H00G,H00H,H00I), C00O(H00J,
 H00K,H00L), C00P(H00M,H00N,H00O), C00S(H00P,H00Q,H00R), C00T(H00S,H00T,H00U),
 C00V(H00V,H00W,H00X), C00W(H00Y,H,HA), C00X(H00Z,HB,HC), C00Y(H00,HD,HE),
 C00Z(H1,HF,HG)
;
_olex2_submission_special_instructions 'No special instructions were received'
_oxdiff_exptl_absorpt_empirical_details
;
Empirical correction (ABSPACK) includes:
- Absorption correction using spherical harmonics
- Frame scaling
;
_oxdiff_exptl_absorpt_empirical_full_max 1.701
_oxdiff_exptl_absorpt_empirical_full_min 0.820

loop_
_space_group_symop_operation_xyz
'x, y, z'
'-x, -y, -z'

loop_
_atom_site_label
_atom_site_type_symbol
_atom_site_fract_x
_atom_site_fract_y
_atom_site_fract_z
_atom_site_U_iso_or_equiv
_atom_site_adp_type
_atom_site_occupancy
_atom_site_site_symmetry_order
_atom_site_calc_flag
_atom_site_refinement_flags_posn
_atom_site_refinement_flags_adp
_atom_site_refinement_flags_occupancy
_atom_site_disorder_assembly
_atom_site_disorder_group
Rh01 Rh 0.64595(2) 0.67295(2) 0.40673(2) 0.01235(6) Uani 1 1 d . . . . .
Rh02 Rh 0.62995(2) 0.41852(2) 0.51162(2) 0.01299(7) Uani 1 1 d . . . . .
Si03 Si 0.64953(7) 0.80463(6) 0.65589(4) 0.01132(12) Uani 1 1 d . . . . .
Si04 Si 0.64235(7) 0.59205(6) 0.74269(4) 0.01329(13) Uani 1 1 d . . . . .
O005 O 0.57909(19) 0.71406(16) 0.53757(12) 0.0143(3) Uani 1 1 d . . . . .
O006 O 0.53736(18) 0.89186(16) 0.70101(12) 0.0147(3) Uani 1 1 d . . . . .
O007 O 0.81406(17) 0.88897(15) 0.66826(11) 0.0153(3) Uani 1 1 d . . . . .
O008 O 0.55844(19) 0.46097(16) 0.64299(12) 0.0145(3) Uani 1 1 d . . . . .
O009 O 0.66145(18) 0.71809(15) 0.71891(11) 0.0150(3) Uani 1 1 d . . . . .
O00A O 0.54083(19) 0.60371(16) 0.82244(12) 0.0185(3) Uani 1 1 d . . . . .
O00B O 0.81336(19) 0.58986(16) 0.78425(12) 0.0182(3) Uani 1 1 d . . . . .
O00C O 0.9477(2) 0.8554(2) 0.48352(15) 0.0354(5) Uani 1 1 d . . . . .
O00D O 0.7371(2) 0.34705(19) 0.32543(14) 0.0251(4) Uani 1 1 d . . . . .
O00E O 0.9300(2) 0.60303(19) 0.58410(14) 0.0253(4) Uani 1 1 d . . . . .
O00F O 0.7224(2) 0.62579(19) 0.21240(13) 0.0292(4) Uani 1 1 d . . . . .
C00G C 0.5880(3) 1.0568(2) 0.6356(2) 0.0227(5) Uani 1 1 d . . . . .
H00A H 0.680919 1.099916 0.685665 0.034 Uiso 1 1 calc R U . . .
H00B H 0.546047 1.119178 0.620047 0.034 Uiso 1 1 calc R U . . .
H00C H 0.605836 0.995750 0.576488 0.034 Uiso 1 1 calc R U . . .
C00H C 0.8305(3) 0.7897(3) 0.45802(19) 0.0221(5) Uani 1 1 d . . . . .
C00I C 0.4785(3) 0.9861(2) 0.67487(17) 0.0172(5) Uani 1 1 d . . . . .
C00J C 1.0264(3) 1.0686(2) 0.73198(19) 0.0229(5) Uani 1 1 d . . . . .
H00D H 1.069904 1.025674 0.678563 0.034 Uiso 1 1 calc R U . . .
H00E H 1.104594 1.127391 0.789579 0.034 Uiso 1 1 calc R U . . .
H00F H 0.962372 1.115528 0.711538 0.034 Uiso 1 1 calc R U . . .
C00K C 0.9342(3) 0.9684(2) 0.75787(17) 0.0171(5) Uani 1 1 d . . . . .
C00L C 0.3303(3) 0.9177(2) 0.59644(19) 0.0210(5) Uani 1 1 d . . . . .
H00G H 0.347275 0.856515 0.536991 0.032 Uiso 1 1 calc R U . . .
H00H H 0.287791 0.979989 0.581168 0.032 Uiso 1 1 calc R U . . .
H00I H 0.262333 0.873306 0.621685 0.032 Uiso 1 1 calc R U . . .
C00M C 0.6890(3) 0.6378(2) 0.28537(18) 0.0184(5) Uani 1 1 d . . . . .
C00N C 0.6897(3) 0.3712(2) 0.39386(18) 0.0180(5) Uani 1 1 d . . . . .
C00O C 0.4536(3) 1.0796(3) 0.7712(2) 0.0265(6) Uani 1 1 d . . . . .
H00J H 0.385761 1.033440 0.795269 0.040 Uiso 1 1 calc R U . . .
H00K H 0.411764 1.144042 0.758783 0.040 Uiso 1 1 calc R U . . .
H00L H 0.547690 1.120589 0.820315 0.040 Uiso 1 1 calc R U . . .
C00P C 1.0283(3) 0.8824(3) 0.7796(2) 0.0254(5) Uani 1 1 d . . . . .
H00M H 0.968048 0.819561 0.794694 0.038 Uiso 1 1 calc R U . . .
H00N H 1.112135 0.934188 0.835572 0.038 Uiso 1 1 calc R U . . .
H00O H 1.063935 0.839027 0.722122 0.038 Uiso 1 1 calc R U . . .
C00Q C 0.8140(3) 0.5349(2) 0.56044(18) 0.0190(5) Uani 1 1 d . . . . .
C00R C 0.5515(3) 0.7090(2) 0.91758(17) 0.0242(5) Uani 1 1 d . . . . .
C00S C 0.8718(3) 1.0361(3) 0.84677(18) 0.0247(5) Uani 1 1 d . . . . .
H00P H 0.815066 1.091438 0.832078 0.037 Uiso 1 1 calc R U . . .
H00Q H 0.953122 1.086753 0.904712 0.037 Uiso 1 1 calc R U . . .
H00R H 0.807897 0.972721 0.859377 0.037 Uiso 1 1 calc R U . . .
C00T C 0.7615(3) 0.4218(3) 0.8455(2) 0.0304(6) Uani 1 1 d . . . . .
H00S H 0.736681 0.481073 0.902357 0.046 Uiso 1 1 calc R U . . .
H00T H 0.805014 0.361832 0.863663 0.046 Uiso 1 1 calc R U . . .
H00U H 0.672233 0.375478 0.792554 0.046 Uiso 1 1 calc R U . . .
C00U C 0.8736(3) 0.4963(2) 0.81043(19) 0.0241(5) Uani 1 1 d . . . . .
C00V C 0.4828(4) 0.6461(3) 0.9785(2) 0.0407(8) Uani 1 1 d . . . . .
H00V H 0.378904 0.604310 0.945982 0.061 Uiso 1 1 calc R U . . .
H00W H 0.491286 0.710774 1.043893 0.061 Uiso 1 1 calc R U . . .
H00X H 0.534701 0.583306 0.984160 0.061 Uiso 1 1 calc R U . . .
C00W C 0.9121(4) 0.4033(3) 0.7192(2) 0.0337(7) Uani 1 1 d . . . . .
H00Y H 0.822310 0.357118 0.666615 0.050 Uiso 1 1 calc R U . . .
H H 0.956525 0.343109 0.736400 0.050 Uiso 1 1 calc R U . . .
HA H 0.981594 0.450923 0.696986 0.050 Uiso 1 1 calc R U . . .
C00X C 0.7146(4) 0.7801(3) 0.9706(2) 0.0352(7) Uani 1 1 d . . . . .
H00Z H 0.766763 0.722352 0.985555 0.053 Uiso 1 1 calc R U . . .
HB H 0.719191 0.851839 1.031549 0.053 Uiso 1 1 calc R U . . .
HC H 0.760681 0.811049 0.928228 0.053 Uiso 1 1 calc R U . . .
C00Y C 1.0156(4) 0.5737(3) 0.8928(3) 0.0398(8) Uani 1 1 d . . . . .
H00 H 1.083997 0.619241 0.868500 0.060 Uiso 1 1 calc R U . . .
HD H 1.061586 0.516323 0.912874 0.060 Uiso 1 1 calc R U . . .
HE H 0.990936 0.634520 0.948909 0.060 Uiso 1 1 calc R U . . .
C00Z C 0.4650(4) 0.8005(3) 0.8993(2) 0.0340(7) Uani 1 1 d . . . . .
H1 H 0.509027 0.836718 0.858944 0.051 Uiso 1 1 calc R U . . .
HF H 0.468385 0.868498 0.962046 0.051 Uiso 1 1 calc R U . . .
HG H 0.362614 0.754272 0.865355 0.051 Uiso 1 1 calc R U . . .

loop_
_atom_site_aniso_label
_atom_site_aniso_U_11
_atom_site_aniso_U_22
_atom_site_aniso_U_33
_atom_site_aniso_U_23
_atom_site_aniso_U_13
_atom_site_aniso_U_12
Rh01 0.01308(10) 0.00977(10) 0.01153(10) 0.00292(7) 0.00179(7) 0.00101(7)
Rh02 0.01246(10) 0.01038(10) 0.01271(10) 0.00267(7) 0.00079(7) 0.00158(7)
Si03 0.0113(3) 0.0089(3) 0.0104(3) 0.0020(2) 0.0006(2) 0.0009(2)
Si04 0.0149(3) 0.0105(3) 0.0105(3) 0.0029(2) -0.0005(2) 0.0002(2)
O005 0.0146(8) 0.0119(8) 0.0118(7) 0.0023(6) 0.0017(6) -0.0006(6)
O006 0.0172(8) 0.0142(8) 0.0147(7) 0.0072(6) 0.0043(6) 0.0060(6)
O007 0.0127(8) 0.0127(8) 0.0147(8) 0.0031(6) -0.0002(6) -0.0016(6)
O008 0.0148(8) 0.0110(8) 0.0118(7) 0.0014(6) 0.0002(6) -0.0006(6)
O009 0.0189(8) 0.0096(7) 0.0142(7) 0.0050(6) 0.0003(6) 0.0011(6)
O00A 0.0245(9) 0.0132(8) 0.0104(7) 0.0006(6) 0.0032(6) -0.0023(7)
O00B 0.0181(8) 0.0132(8) 0.0203(8) 0.0081(7) -0.0032(7) 0.0016(6)
O00C 0.0243(10) 0.0418(13) 0.0255(10) 0.0076(9) 0.0055(8) -0.0128(9)
O00D 0.0235(9) 0.0272(10) 0.0215(9) 0.0066(8) 0.0082(8) 0.0047(8)
O00E 0.0174(9) 0.0222(9) 0.0270(9) 0.0046(8) 0.0024(7) -0.0018(7)
O00F 0.0314(11) 0.0307(11) 0.0172(9) 0.0050(8) 0.0080(8) -0.0031(8)
C00G 0.0227(12) 0.0171(12) 0.0292(13) 0.0118(10) 0.0034(10) 0.0049(10)
C00H 0.0241(13) 0.0238(13) 0.0155(11) 0.0064(10) 0.0063(10) 0.0015(11)
C00I 0.0200(11) 0.0133(11) 0.0189(11) 0.0062(9) 0.0054(9) 0.0069(9)
C00J 0.0187(12) 0.0160(12) 0.0262(13) 0.0065(10) -0.0007(10) -0.0041(9)
C00K 0.0128(10) 0.0125(10) 0.0172(11) 0.0019(9) -0.0027(8) -0.0032(8)
C00L 0.0207(12) 0.0189(12) 0.0244(12) 0.0102(10) 0.0029(10) 0.0071(10)
C00M 0.0168(11) 0.0147(11) 0.0187(11) 0.0046(9) 0.0014(9) -0.0003(9)
C00N 0.0160(11) 0.0146(11) 0.0191(11) 0.0057(9) -0.0006(9) 0.0011(9)
C00O 0.0303(14) 0.0209(13) 0.0247(13) 0.0029(10) 0.0079(11) 0.0121(11)
C00P 0.0194(12) 0.0202(13) 0.0292(13) 0.0091(11) -0.0041(10) -0.0010(10)
C00Q 0.0213(12) 0.0164(12) 0.0165(11) 0.0035(9) 0.0047(9) 0.0059(10)
C00R 0.0377(15) 0.0151(12) 0.0104(10) -0.0013(9) 0.0062(10) -0.0012(10)
C00S 0.0230(13) 0.0221(13) 0.0178(12) 0.0014(10) -0.0012(10) -0.0004(10)
C00T 0.0364(16) 0.0242(14) 0.0334(15) 0.0187(12) 0.0006(12) 0.0066(12)
C00U 0.0251(13) 0.0181(12) 0.0266(13) 0.0119(10) -0.0056(10) 0.0044(10)
C00V 0.068(2) 0.0274(15) 0.0191(13) 0.0031(11) 0.0206(14) -0.0004(15)
C00W 0.0373(16) 0.0287(15) 0.0405(16) 0.0180(13) 0.0064(13) 0.0167(13)
C00X 0.0404(17) 0.0275(15) 0.0211(13) 0.0004(11) 0.0010(12) -0.0039(13)
C00Y 0.0328(16) 0.0330(16) 0.0443(18) 0.0179(14) -0.0160(14) 0.0048(13)
C00Z 0.0484(18) 0.0264(15) 0.0228(13) 0.0033(11) 0.0114(13) 0.0129(13)

loop_
_atom_type_symbol
_atom_type_description
_atom_type_scat_dispersion_real
_atom_type_scat_dispersion_imag
_atom_type_scat_source
C C 0.0033 0.0016 'International Tables Vol C Tables 4.2.6.8 and 6.1.1.4'
H H 0.0000 0.0000 'International Tables Vol C Tables 4.2.6.8 and 6.1.1.4'
O O 0.0106 0.0060 'International Tables Vol C Tables 4.2.6.8 and 6.1.1.4'
Si Si 0.0817 0.0704 'International Tables Vol C Tables 4.2.6.8 and 6.1.1.4'
Rh Rh -1.1178 0.9187 'International Tables Vol C Tables 4.2.6.8 and 6.1.1.4'

loop_
_geom_angle_atom_site_label_1
_geom_angle_atom_site_label_2
_geom_angle_atom_site_label_3
_geom_angle
_geom_angle_site_symmetry_1
_geom_angle_site_symmetry_3
_geom_angle_publ_flag
O005 Rh01 O008 79.10(7) . 2_666 ?
C00H Rh01 O005 98.18(9) . . ?
C00H Rh01 O008 176.29(9) . 2_666 ?
C00M Rh01 O005 174.81(9) . . ?
C00M Rh01 O008 97.70(9) . 2_666 ?
C00M Rh01 C00H 85.19(11) . . ?
O008 Rh02 O005 77.88(7) . 2_666 ?
C00N Rh02 O005 99.82(9) . 2_666 ?
C00N Rh02 O008 176.75(9) . . ?
C00Q Rh02 O005 177.39(9) . 2_666 ?
C00Q Rh02 O008 99.78(9) . . ?
C00Q Rh02 C00N 82.47(11) . . ?
O005 Si03 O006 110.33(9) . . ?
O007 Si03 O005 107.57(9) . . ?
O007 Si03 O006 113.49(9) . . ?
O007 Si03 O009 110.23(9) . . ?
O009 Si03 O005 111.03(9) . . ?
O009 Si03 O006 104.22(9) . . ?
O008 Si04 O00B 110.50(9) . . ?
O009 Si04 O008 111.60(9) . . ?
O009 Si04 O00A 109.98(9) . . ?
O009 Si04 O00B 104.08(9) . . ?
O00A Si04 O008 107.20(9) . . ?
O00A Si04 O00B 113.55(9) . . ?
Rh01 O005 Rh02 101.53(7) . 2_666 ?
Si03 O005 Rh01 137.81(10) . . ?
Si03 O005 Rh02 120.37(9) . 2_666 ?
C00I O006 Si03 131.66(14) . . ?
C00K O007 Si03 130.10(14) . . ?
Rh01 O008 Rh02 101.47(7) 2_666 . ?
Si04 O008 Rh01 135.69(10) . 2_666 ?
Si04 O008 Rh02 121.28(10) . . ?
Si04 O009 Si03 159.42(11) . . ?
C00R O00A Si04 130.59(16) . . ?
C00U O00B Si04 131.69(16) . . ?
H00A C00G H00B 109.5 . . ?
H00A C00G H00C 109.5 . . ?
H00B C00G H00C 109.5 . . ?
C00I C00G H00A 109.5 . . ?
C00I C00G H00B 109.5 . . ?
C00I C00G H00C 109.5 . . ?
O00C C00H Rh01 174.6(2) . . ?
O006 C00I C00G 111.77(19) . . ?
O006 C00I C00L 108.85(18) . . ?
O006 C00I C00O 104.99(19) . . ?
C00L C00I C00G 110.1(2) . . ?
C00O C00I C00G 110.6(2) . . ?
C00O C00I C00L 110.5(2) . . ?
H00D C00J H00E 109.5 . . ?
H00D C00J H00F 109.5 . . ?
H00E C00J H00F 109.5 . . ?
C00K C00J H00D 109.5 . . ?
C00K C00J H00E 109.5 . . ?
C00K C00J H00F 109.5 . . ?
O007 C00K C00J 105.32(18) . . ?
O007 C00K C00P 108.38(18) . . ?
O007 C00K C00S 111.32(19) . . ?
C00P C00K C00J 110.8(2) . . ?
C00P C00K C00S 110.9(2) . . ?
C00S C00K C00J 109.9(2) . . ?
C00I C00L H00G 109.5 . . ?
C00I C00L H00H 109.5 . . ?
C00I C00L H00I 109.5 . . ?
H00G C00L H00H 109.5 . . ?
H00G C00L H00I 109.5 . . ?
H00H C00L H00I 109.5 . . ?
O00F C00M Rh01 174.5(2) . . ?
O00D C00N Rh02 174.9(2) . . ?
C00I C00O H00J 109.5 . . ?
C00I C00O H00K 109.5 . . ?
C00I C00O H00L 109.5 . . ?
H00J C00O H00K 109.5 . . ?
H00J C00O H00L 109.5 . . ?
H00K C00O H00L 109.5 . . ?
C00K C00P H00M 109.5 . . ?
C00K C00P H00N 109.5 . . ?
C00K C00P H00O 109.5 . . ?
H00M C00P H00N 109.5 . . ?
H00M C00P H00O 109.5 . . ?
H00N C00P H00O 109.5 . . ?
O00E C00Q Rh02 175.0(2) . . ?
O00A C00R C00V 105.6(2) . . ?
O00A C00R C00X 110.7(2) . . ?
O00A C00R C00Z 109.0(2) . . ?
C00V C00R C00X 109.9(2) . . ?
C00Z C00R C00V 111.3(3) . . ?
C00Z C00R C00X 110.3(2) . . ?
C00K C00S H00P 109.5 . . ?
C00K C00S H00Q 109.5 . . ?
C00K C00S H00R 109.5 . . ?
H00P C00S H00Q 109.5 . . ?
H00P C00S H00R 109.5 . . ?
H00Q C00S H00R 109.5 . . ?
H00S C00T H00T 109.5 . . ?
H00S C00T H00U 109.5 . . ?
H00T C00T H00U 109.5 . . ?
C00U C00T H00S 109.5 . . ?
C00U C00T H00T 109.5 . . ?
C00U C00T H00U 109.5 . . ?
O00B C00U C00T 111.2(2) . . ?
O00B C00U C00W 108.6(2) . . ?
O00B C00U C00Y 105.6(2) . . ?
C00W C00U C00T 109.9(2) . . ?
C00Y C00U C00T 111.4(2) . . ?
C00Y C00U C00W 110.0(3) . . ?
C00R C00V H00V 109.5 . . ?
C00R C00V H00W 109.5 . . ?
C00R C00V H00X 109.5 . . ?
H00V C00V H00W 109.5 . . ?
H00V C00V H00X 109.5 . . ?
H00W C00V H00X 109.5 . . ?
C00U C00W H00Y 109.5 . . ?
C00U C00W H 109.5 . . ?
C00U C00W HA 109.5 . . ?
H00Y C00W H 109.5 . . ?
H00Y C00W HA 109.5 . . ?
H C00W HA 109.5 . . ?
C00R C00X H00Z 109.5 . . ?
C00R C00X HB 109.5 . . ?
C00R C00X HC 109.5 . . ?
H00Z C00X HB 109.5 . . ?
H00Z C00X HC 109.5 . . ?
HB C00X HC 109.5 . . ?
C00U C00Y H00 109.5 . . ?
C00U C00Y HD 109.5 . . ?
C00U C00Y HE 109.5 . . ?
H00 C00Y HD 109.5 . . ?
H00 C00Y HE 109.5 . . ?
HD C00Y HE 109.5 . . ?
C00R C00Z H1 109.5 . . ?
C00R C00Z HF 109.5 . . ?
C00R C00Z HG 109.5 . . ?
H1 C00Z HF 109.5 . . ?
H1 C00Z HG 109.5 . . ?
HF C00Z HG 109.5 . . ?

loop_
_geom_bond_atom_site_label_1
_geom_bond_atom_site_label_2
_geom_bond_distance
_geom_bond_site_symmetry_2
_geom_bond_publ_flag
Rh01 O005 2.0556(17) . ?
Rh01 O008 2.0645(17) 2_666 ?
Rh01 C00H 1.839(3) . ?
Rh01 C00M 1.829(3) . ?
Rh02 O005 2.0905(17) 2_666 ?
Rh02 O008 2.0837(17) . ?
Rh02 C00N 1.843(3) . ?
Rh02 C00Q 1.834(3) . ?
Si03 O005 1.6251(17) . ?
Si03 O006 1.6253(17) . ?
Si03 O007 1.6156(17) . ?
Si03 O009 1.6178(16) . ?
Si04 O008 1.6247(17) . ?
Si04 O009 1.6147(16) . ?
Si04 O00A 1.6195(18) . ?
Si04 O00B 1.6253(17) . ?
O005 Rh02 2.0905(17) 2_666 ?
O006 C00I 1.449(3) . ?
O007 C00K 1.459(3) . ?
O008 Rh01 2.0645(17) 2_666 ?
O00A C00R 1.454(3) . ?
O00B C00U 1.447(3) . ?
O00C C00H 1.134(3) . ?
O00D C00N 1.136(3) . ?
O00E C00Q 1.138(3) . ?
O00F C00M 1.146(3) . ?
C00G H00A 0.9600 . ?
C00G H00B 0.9600 . ?
C00G H00C 0.9600 . ?
C00G C00I 1.527(3) . ?
C00I C00L 1.522(3) . ?
C00I C00O 1.519(3) . ?
C00J H00D 0.9600 . ?
C00J H00E 0.9600 . ?
C00J H00F 0.9600 . ?
C00J C00K 1.530(3) . ?
C00K C00P 1.522(4) . ?
C00K C00S 1.528(3) . ?
C00L H00G 0.9600 . ?
C00L H00H 0.9600 . ?
C00L H00I 0.9600 . ?
C00O H00J 0.9600 . ?
C00O H00K 0.9600 . ?
C00O H00L 0.9600 . ?
C00P H00M 0.9600 . ?
C00P H00N 0.9600 . ?
C00P H00O 0.9600 . ?
C00R C00V 1.517(4) . ?
C00R C00X 1.521(4) . ?
C00R C00Z 1.512(4) . ?
C00S H00P 0.9600 . ?
C00S H00Q 0.9600 . ?
C00S H00R 0.9600 . ?
C00T H00S 0.9600 . ?
C00T H00T 0.9600 . ?
C00T H00U 0.9600 . ?
C00T C00U 1.526(4) . ?
C00U C00W 1.525(4) . ?
C00U C00Y 1.519(4) . ?
C00V H00V 0.9600 . ?
C00V H00W 0.9600 . ?
C00V H00X 0.9600 . ?
C00W H00Y 0.9600 . ?
C00W H 0.9600 . ?
C00W HA 0.9600 . ?
C00X H00Z 0.9600 . ?
C00X HB 0.9600 . ?
C00X HC 0.9600 . ?
C00Y H00 0.9600 . ?
C00Y HD 0.9600 . ?
C00Y HE 0.9600 . ?
C00Z H1 0.9600 . ?
C00Z HF 0.9600 . ?
C00Z HG 0.9600 . ?

loop_
_geom_torsion_atom_site_label_1
_geom_torsion_atom_site_label_2
_geom_torsion_atom_site_label_3
_geom_torsion_atom_site_label_4
_geom_torsion
_geom_torsion_site_symmetry_1
_geom_torsion_site_symmetry_2
_geom_torsion_site_symmetry_3
_geom_torsion_site_symmetry_4
_geom_torsion_publ_flag
Si03 O006 C00I C00G -30.8(3) . . . . ?
Si03 O006 C00I C00L 90.9(2) . . . . ?
Si03 O006 C00I C00O -150.77(18) . . . . ?
Si03 O007 C00K C00J -154.67(17) . . . . ?
Si03 O007 C00K C00P 86.7(2) . . . . ?
Si03 O007 C00K C00S -35.6(3) . . . . ?
Si04 O00A C00R C00V -153.5(2) . . . . ?
Si04 O00A C00R C00X -34.6(3) . . . . ?
Si04 O00A C00R C00Z 86.9(3) . . . . ?
Si04 O00B C00U C00T -28.6(3) . . . . ?
Si04 O00B C00U C00W 92.5(3) . . . . ?
Si04 O00B C00U C00Y -149.5(2) . . . . ?
O005 Si03 O006 C00I -58.9(2) . . . . ?
O005 Si03 O007 C00K -168.50(18) . . . . ?
O005 Si03 O009 Si04 -5.5(4) . . . . ?
O006 Si03 O005 Rh01 128.63(14) . . . . ?
O006 Si03 O005 Rh02 -58.85(13) . . . 2_666 ?
O006 Si03 O007 C00K 69.2(2) . . . . ?
O006 Si03 O009 Si04 113.3(3) . . . . ?
O007 Si03 O005 Rh01 4.36(18) . . . . ?
O007 Si03 O005 Rh02 176.87(9) . . . 2_666 ?
O007 Si03 O006 C00I 61.9(2) . . . . ?
O007 Si03 O009 Si04 -124.6(3) . . . . ?
O008 Si04 O009 Si03 0.9(4) . . . . ?
O008 Si04 O00A C00R -170.8(2) . . . . ?
O008 Si04 O00B C00U -54.1(2) . . . . ?
O009 Si03 O005 Rh01 -116.34(15) . . . . ?
O009 Si03 O005 Rh02 56.18(13) . . . 2_666 ?
O009 Si03 O006 C00I -178.13(18) . . . . ?
O009 Si03 O007 C00K -47.3(2) . . . . ?
O009 Si04 O008 Rh01 -112.38(14) . . . 2_666 ?
O009 Si04 O008 Rh02 50.38(13) . . . . ?
O009 Si04 O00A C00R -49.3(2) . . . . ?
O009 Si04 O00B C00U -174.0(2) . . . . ?
O00A Si04 O008 Rh01 8.10(17) . . . 2_666 ?
O00A Si04 O008 Rh02 170.86(10) . . . . ?
O00A Si04 O009 Si03 -117.9(3) . . . . ?
O00A Si04 O00B C00U 66.4(2) . . . . ?
O00B Si04 O008 Rh01 132.31(14) . . . 2_666 ?
O00B Si04 O008 Rh02 -64.92(13) . . . . ?
O00B Si04 O009 Si03 120.1(3) . . . . ?
O00B Si04 O00A C00R 66.9(2) . . . . ?
